data_2220925
loop_
_publ_author_name
'Balamurugan, P.'
'Jagan, R.'
'Thiagarajan, V.'
'M. Yamin, Bohari'
'Sivakumar, K.'

_publ_section_title
10-[2-(Dimethylamino)ethyl]-9-(4-methoxyphenyl)-3,3,6,6-tetramethyl-3,4,6,7,9,10-hexahydroacridine-1,8(2<i>H</i>,5<i>H</i>)-dione
_journal_coeditor_code TK2350
_journal_issue 2
_journal_name_full 'Acta Crystallographica Section E'
_journal_page_first o271
_journal_paper_doi 10.1107/S1600536808043882
_journal_volume 65
_journal_year 2009
_chemical_formula_iupac 'C28 H38 N2 O3'
_chemical_formula_moiety 'C28 H38 N2 O3'
_chemical_formula_sum 'C28 H38 N2 O3'
_chemical_formula_weight 450.60
_chemical_name_systematic
;
10-[2-(Dimethylamino)ethyl]-9-(4-methoxyphenyl)-3,3,6,6-tetramethyl-
3,4,6,7,9,10-hexahydroacridine-1,8(2<i>H</i>,5<i>H</i>)-dione
;
_space_group_IT_number 14
_symmetry_cell_setting monoclinic
_symmetry_space_group_name_Hall '-P 2yn'
_symmetry_space_group_name_H-M 'P 1 21/n 1'
_atom_sites_solution_hydrogens geom
_atom_sites_solution_primary direct
_atom_sites_solution_secondary difmap
_audit_creation_method SHELXL97
_cell_angle_alpha 90
_cell_angle_beta 103.336(4)
_cell_angle_gamma 90
_cell_formula_units_Z 4
_cell_length_a 10.3030(13)
_cell_length_b 19.299(3)
_cell_length_c 13.3961(18)
_cell_measurement_reflns_used 2202
_cell_measurement_temperature 295(2)
_cell_measurement_theta_max 27.5
_cell_measurement_theta_min 1.9
_cell_volume 2591.8(6)
_computing_cell_refinement 'APEX2 and SAINT (Bruker, 2004)'
_computing_data_collection 'APEX2 (Bruker, 2004)'
_computing_data_reduction 'SAINT and XPREP (Bruker, 2004)'
_computing_molecular_graphics 'ORTEP-3 (Farrugia, 1997) and PLATON (Spek, 2003)'
_computing_publication_material 'SHELXL97 (Sheldrick, 2008)'
_computing_structure_refinement 'SHELXL97 (Sheldrick, 2008)'
_computing_structure_solution 'SHELXS97 (Sheldrick, 2008)'
_diffrn_ambient_temperature 295(2)
_diffrn_measured_fraction_theta_full 0.992
_diffrn_measured_fraction_theta_max 0.992
_diffrn_measurement_device_type 'Bruker KappaAPEXII CCD'
_diffrn_measurement_method '\w and \f'
_diffrn_radiation_monochromator graphite
_diffrn_radiation_source 'fine-focus sealed tube'
_diffrn_radiation_type MoK\a
_diffrn_radiation_wavelength 0.71073
_diffrn_reflns_av_R_equivalents 0.041
_diffrn_reflns_av_sigmaI/netI 0.052
_diffrn_reflns_limit_h_max 13
_diffrn_reflns_limit_h_min -9
_diffrn_reflns_limit_k_max 25
_diffrn_reflns_limit_k_min -23
_diffrn_reflns_limit_l_max 17
_diffrn_reflns_limit_l_min -17
_diffrn_reflns_number 17538
_diffrn_reflns_theta_full 27.6
_diffrn_reflns_theta_max 27.6
_diffrn_reflns_theta_min 1.9
_diffrn_standards_decay_% 0
_exptl_absorpt_coefficient_mu 0.074
_exptl_absorpt_correction_T_max 0.99
_exptl_absorpt_correction_T_min 0.95
_exptl_absorpt_correction_type multi-scan
_exptl_absorpt_process_details '(SADABS; Sheldrick, 2004)'
_exptl_crystal_colour 'light yellow'
_exptl_crystal_density_diffrn 1.155
_exptl_crystal_density_method 'not measured'
_exptl_crystal_description slab
_exptl_crystal_F_000 976
_exptl_crystal_size_max 0.56
_exptl_crystal_size_mid 0.16
_exptl_crystal_size_min 0.10
_refine_diff_density_max 0.23
_refine_diff_density_min -0.16
_refine_ls_extinction_method none
_refine_ls_goodness_of_fit_ref 1.01
_refine_ls_hydrogen_treatment constr
_refine_ls_matrix_type full
_refine_ls_number_parameters 298
_refine_ls_number_reflns 5944
_refine_ls_number_restraints 0
_refine_ls_restrained_S_all 1.01
_refine_ls_R_factor_all 0.112
_refine_ls_R_factor_gt 0.064
_refine_ls_shift/su_max_lt 0.001
_refine_ls_shift/su_mean 0.000
_refine_ls_structure_factor_coef Fsqd
_refine_ls_weighting_details 'calc w=1/[\s^2^(Fo^2^)+(0.0679P)^2^+0.3097P] where P=(Fo^2^+2Fc^2^)/3'
_refine_ls_weighting_scheme calc
_refine_ls_wR_factor_gt 0.141
_refine_ls_wR_factor_ref 0.162
_reflns_number_gt 3567
_reflns_number_total 5944
_reflns_threshold_expression I>2\s(I)
_cod_data_source_file tk2350.cif
_cod_data_source_block I
_cod_original_sg_symbol_H-M 'P 21/n'
_cod_database_code 2220925
_cod_database_fobs_code 2220925

loop_
_symmetry_equiv_pos_as_xyz
'x, y, z'
'-x+1/2, y+1/2, -z+1/2'
'-x, -y, -z'
'x-1/2, -y-1/2, z-1/2'

loop_
_atom_site_type_symbol
_atom_site_label
_atom_site_fract_x
_atom_site_fract_y
_atom_site_fract_z
_atom_site_U_iso_or_equiv
_atom_site_adp_type
_atom_site_calc_flag
_atom_site_refinement_flags
_atom_site_occupancy
_atom_site_disorder_assembly
_atom_site_disorder_group
O O1 0.88988(15) 0.24189(8) 0.17052(12) 0.0631(5) Uani d . 1 . .
O O2 0.50984(16) 0.38481(8) 0.19363(11) 0.0601(4) Uani d . 1 . .
O O3 0.32638(16) 0.06075(9) 0.00092(12) 0.0715(5) Uani d . 1 . .
N N1 0.69322(16) 0.22382(8) 0.45422(12) 0.0417(4) Uani d . 1 . .
N N2 0.5859(2) 0.10112(10) 0.63649(14) 0.0637(5) Uani d . 1 . .
C C1 0.78666(19) 0.20226(10) 0.39984(15) 0.0410(5) Uani d . 1 . .
C C2 0.8942(2) 0.15337(11) 0.45263(16) 0.0528(6) Uani d . 1 . .
H H2A 0.8534 0.1155 0.4819 0.063 Uiso calc R 1 . .
H H2B 0.9530 0.1777 0.5087 0.063 Uiso calc R 1 . .
C C3 0.9777(2) 0.12330(13) 0.38223(18) 0.0655(7) Uani d . 1 . .
C C4 1.0128(2) 0.18105(14) 0.31611(18) 0.0680(7) Uani d . 1 . .
H H4A 1.0704 0.2141 0.3597 0.082 Uiso calc R 1 . .
H H4B 1.0621 0.1617 0.2691 0.082 Uiso calc R 1 . .
C C5 0.8921(2) 0.21803(11) 0.25587(17) 0.0486(5) Uani d . 1 . .
C C6 0.78033(19) 0.22640(10) 0.30388(14) 0.0404(5) Uani d . 1 . .
C C7 1.1063(3) 0.0932(2) 0.4501(2) 0.1156(13) Uani d . 1 . .
H H7A 1.1604 0.0739 0.4075 0.173 Uiso calc R 1 . .
H H7B 1.0840 0.0576 0.4933 0.173 Uiso calc R 1 . .
H H7C 1.1549 0.1294 0.4920 0.173 Uiso calc R 1 . .
C C8 0.8996(3) 0.06640(14) 0.3143(2) 0.0950(10) Uani d . 1 . .
H H8A 0.9527 0.0481 0.2702 0.143 Uiso calc R 1 . .
H H8B 0.8186 0.0854 0.2734 0.143 Uiso calc R 1 . .
H H8C 0.8786 0.0299 0.3567 0.143 Uiso calc R 1 . .
C C9 0.65777(19) 0.26291(9) 0.24426(14) 0.0394(5) Uani d . 1 . .
H H9 0.6859 0.2967 0.1988 0.047 Uiso calc R 1 . .
C C10 0.59692(19) 0.30198(10) 0.31887(14) 0.0384(4) Uani d . 1 . .
C C11 0.5246(2) 0.36554(10) 0.28247(15) 0.0436(5) Uani d . 1 . .
C C12 0.4725(2) 0.40739(11) 0.35877(16) 0.0549(6) Uani d . 1 . .
H H12A 0.3988 0.4358 0.3227 0.066 Uiso calc R 1 . .
H H12B 0.5422 0.4382 0.3946 0.066 Uiso calc R 1 . .
C C13 0.4252(2) 0.36234(11) 0.43689(16) 0.0506(5) Uani d . 1 . .
C C14 0.5418(2) 0.31647(10) 0.48961(15) 0.0470(5) Uani d . 1 . .
H H14A 0.6068 0.3449 0.5359 0.056 Uiso calc R 1 . .
H H14B 0.5093 0.2820 0.5306 0.056 Uiso calc R 1 . .
C C15 0.61041(19) 0.27989(9) 0.41677(14) 0.0389(4) Uani d . 1 . .
C C16 0.3845(3) 0.40841(12) 0.51759(19) 0.0737(8) Uani d . 1 . .
H H16A 0.3542 0.3799 0.5664 0.111 Uiso calc R 1 . .
H H16B 0.3140 0.4389 0.4847 0.111 Uiso calc R 1 . .
H H16C 0.4599 0.4353 0.5524 0.111 Uiso calc R 1 . .
C C17 0.3062(2) 0.31810(13) 0.3845(2) 0.0692(7) Uani d . 1 . .
H H17A 0.3313 0.2889 0.3341 0.104 Uiso calc R 1 . .
H H17B 0.2340 0.3477 0.3516 0.104 Uiso calc R 1 . .
H H17C 0.2783 0.2899 0.4347 0.104 Uiso calc R 1 . .
C C18 0.6893(2) 0.19211(11) 0.55353(15) 0.0484(5) Uani d . 1 . .
H H18A 0.6770 0.2280 0.6011 0.058 Uiso calc R 1 . .
H H18B 0.7737 0.1693 0.5818 0.058 Uiso calc R 1 . .
C C19 0.5771(2) 0.13980(12) 0.54196(17) 0.0599(6) Uani d . 1 . .
H H19A 0.4921 0.1637 0.5239 0.072 Uiso calc R 1 . .
H H19B 0.5815 0.1079 0.4869 0.072 Uiso calc R 1 . .
C C20 0.4552(3) 0.08163(17) 0.6512(2) 0.1008(11) Uani d . 1 . .
H H20A 0.4654 0.0565 0.7144 0.151 Uiso calc R 1 . .
H H20B 0.4108 0.0529 0.5952 0.151 Uiso calc R 1 . .
H H20C 0.4032 0.1226 0.6537 0.151 Uiso calc R 1 . .
C C21 0.6703(3) 0.04104(14) 0.6416(2) 0.0922(9) Uani d . 1 . .
H H21A 0.6759 0.0175 0.7056 0.138 Uiso calc R 1 . .
H H21B 0.7579 0.0553 0.6366 0.138 Uiso calc R 1 . .
H H21C 0.6334 0.0103 0.5859 0.138 Uiso calc R 1 . .
C C22 0.56405(19) 0.21121(9) 0.17768(14) 0.0389(4) Uani d . 1 . .
C C23 0.5755(2) 0.19818(11) 0.07903(15) 0.0497(5) Uani d . 1 . .
H H23 0.6375 0.2232 0.0531 0.060 Uiso calc R 1 . .
C C24 0.4982(2) 0.14919(11) 0.01715(16) 0.0544(6) Uani d . 1 . .
H H24 0.5080 0.1420 -0.0494 0.065 Uiso calc R 1 . .
C C25 0.4071(2) 0.11125(11) 0.05418(16) 0.0495(5) Uani d . 1 . .
C C26 0.3929(2) 0.12379(12) 0.15253(17) 0.0595(6) Uani d . 1 . .
H H26 0.3306 0.0988 0.1782 0.071 Uiso calc R 1 . .
C C27 0.4700(2) 0.17284(11) 0.21265(16) 0.0529(6) Uani d . 1 . .
H H27 0.4589 0.1805 0.2787 0.063 Uiso calc R 1 . .
C C28 0.3427(3) 0.04469(14) -0.09916(19) 0.0768(8) Uani d . 1 . .
H H28A 0.2812 0.0088 -0.1286 0.115 Uiso calc R 1 . .
H H28B 0.4323 0.0291 -0.0949 0.115 Uiso calc R 1 . .
H H28C 0.3256 0.0853 -0.1415 0.115 Uiso calc R 1 . .

loop_
_atom_site_aniso_label
_atom_site_aniso_U_11
_atom_site_aniso_U_22
_atom_site_aniso_U_33
_atom_site_aniso_U_12
_atom_site_aniso_U_13
_atom_site_aniso_U_23
O1 0.0671(11) 0.0764(11) 0.0546(10) -0.0024(8) 0.0320(8) 0.0013(8)
O2 0.0815(12) 0.0558(9) 0.0444(9) 0.0103(8) 0.0171(8) 0.0126(7)
O3 0.0749(11) 0.0787(12) 0.0624(11) -0.0261(9) 0.0192(9) -0.0271(9)
N1 0.0492(10) 0.0449(9) 0.0323(8) 0.0027(8) 0.0120(8) 0.0030(7)
N2 0.0791(14) 0.0595(12) 0.0561(12) -0.0048(10) 0.0231(11) 0.0131(10)
C1 0.0421(11) 0.0415(11) 0.0379(11) -0.0038(8) 0.0065(9) -0.0051(9)
C2 0.0551(14) 0.0569(13) 0.0424(12) 0.0084(11) 0.0031(10) -0.0024(10)
C3 0.0672(16) 0.0759(17) 0.0521(14) 0.0281(13) 0.0111(12) -0.0006(13)
C4 0.0499(14) 0.097(2) 0.0589(15) 0.0114(13) 0.0163(12) -0.0108(14)
C5 0.0497(13) 0.0510(13) 0.0477(13) -0.0080(10) 0.0167(10) -0.0124(10)
C6 0.0443(11) 0.0391(11) 0.0388(11) -0.0044(8) 0.0115(9) -0.0060(8)
C7 0.099(2) 0.165(3) 0.084(2) 0.078(2) 0.0213(19) 0.014(2)
C8 0.152(3) 0.0593(17) 0.0743(19) 0.0223(18) 0.027(2) -0.0124(15)
C9 0.0482(12) 0.0392(10) 0.0335(10) -0.0023(9) 0.0147(9) 0.0032(8)
C10 0.0462(11) 0.0364(10) 0.0339(10) -0.0032(8) 0.0117(9) -0.0009(8)
C11 0.0496(12) 0.0409(11) 0.0407(11) -0.0041(9) 0.0115(10) 0.0018(9)
C12 0.0716(15) 0.0449(12) 0.0517(13) 0.0103(11) 0.0212(12) 0.0036(10)
C13 0.0637(14) 0.0461(12) 0.0474(12) 0.0084(10) 0.0238(11) -0.0018(10)
C14 0.0610(14) 0.0462(12) 0.0366(11) -0.0033(10) 0.0172(10) -0.0052(9)
C15 0.0426(11) 0.0368(11) 0.0381(11) -0.0044(8) 0.0110(9) -0.0015(8)
C16 0.105(2) 0.0610(15) 0.0668(17) 0.0224(14) 0.0435(16) 0.0001(13)
C17 0.0590(16) 0.0802(18) 0.0734(17) -0.0012(13) 0.0257(13) -0.0027(14)
C18 0.0582(13) 0.0523(13) 0.0350(11) 0.0042(10) 0.0116(10) 0.0080(9)
C19 0.0642(15) 0.0624(15) 0.0540(14) -0.0022(12) 0.0153(12) 0.0129(11)
C20 0.109(2) 0.103(2) 0.111(3) -0.0014(19) 0.066(2) 0.021(2)
C21 0.094(2) 0.077(2) 0.102(2) 0.0129(17) 0.0145(18) 0.0305(17)
C22 0.0430(11) 0.0408(11) 0.0327(10) 0.0047(8) 0.0081(9) 0.0014(8)
C23 0.0547(13) 0.0582(13) 0.0395(12) -0.0091(10) 0.0175(10) -0.0032(10)
C24 0.0597(14) 0.0679(15) 0.0378(12) -0.0049(12) 0.0156(11) -0.0132(11)
C25 0.0496(13) 0.0505(12) 0.0465(12) -0.0045(10) 0.0073(10) -0.0083(10)
C26 0.0674(16) 0.0640(15) 0.0511(13) -0.0199(12) 0.0221(12) -0.0038(11)
C27 0.0676(15) 0.0588(14) 0.0356(11) -0.0114(11) 0.0189(11) -0.0028(10)
C28 0.0816(19) 0.0837(19) 0.0629(16) -0.0160(15) 0.0124(14) -0.0311(14)

loop_
_atom_type_symbol
_atom_type_description
_atom_type_scat_dispersion_real
_atom_type_scat_dispersion_imag
_atom_type_scat_source
C C 0.0033 0.0016 'International Tables Vol C Tables 4.2.6.8 and 6.1.1.4'
H H 0.0000 0.0000 'International Tables Vol C Tables 4.2.6.8 and 6.1.1.4'
N N 0.0061 0.0033 'International Tables Vol C Tables 4.2.6.8 and 6.1.1.4'
O O 0.0106 0.0060 'International Tables Vol C Tables 4.2.6.8 and 6.1.1.4'

loop_
_geom_angle_atom_site_label_1
_geom_angle_atom_site_label_2
_geom_angle_atom_site_label_3
_geom_angle_site_symmetry_1
_geom_angle_site_symmetry_3
_geom_angle
_geom_angle_publ_flag
C25 O3 C28 . . 117.13(18) ?
C15 N1 C1 . . 118.69(15) ?
C15 N1 C18 . . 120.27(15) ?
C1 N1 C18 . . 120.84(16) ?
C21 N2 C20 . . 110.7(2) ?
C21 N2 C19 . . 111.7(2) ?
C20 N2 C19 . . 112.2(2) ?
C6 C1 N1 . . 120.26(18) ?
C6 C1 C2 . . 122.10(17) ?
N1 C1 C2 . . 117.62(16) ?
C1 C2 C3 . . 114.00(17) ?
C1 C2 H2A . . 108.8 ?
C3 C2 H2A . . 108.8 ?
C1 C2 H2B . . 108.8 ?
C3 C2 H2B . . 108.8 ?
H2A C2 H2B . . 107.6 ?
C4 C3 C2 . . 108.96(19) ?
C4 C3 C8 . . 110.1(2) ?
C2 C3 C8 . . 110.2(2) ?
C4 C3 C7 . . 109.5(2) ?
C2 C3 C7 . . 107.98(19) ?
C8 C3 C7 . . 110.1(2) ?
C5 C4 C3 . . 112.6(2) ?
C5 C4 H4A . . 109.1 ?
C3 C4 H4A . . 109.1 ?
C5 C4 H4B . . 109.1 ?
C3 C4 H4B . . 109.1 ?
H4A C4 H4B . . 107.8 ?
O1 C5 C6 . . 121.6(2) ?
O1 C5 C4 . . 121.02(19) ?
C6 C5 C4 . . 117.34(19) ?
C1 C6 C5 . . 120.83(19) ?
C1 C6 C9 . . 121.04(17) ?
C5 C6 C9 . . 118.13(17) ?
C3 C7 H7A . . 109.5 ?
C3 C7 H7B . . 109.5 ?
H7A C7 H7B . . 109.5 ?
C3 C7 H7C . . 109.5 ?
H7A C7 H7C . . 109.5 ?
H7B C7 H7C . . 109.5 ?
C3 C8 H8A . . 109.5 ?
C3 C8 H8B . . 109.5 ?
H8A C8 H8B . . 109.5 ?
C3 C8 H8C . . 109.5 ?
H8A C8 H8C . . 109.5 ?
H8B C8 H8C . . 109.5 ?
C10 C9 C6 . . 108.08(15) ?
C10 C9 C22 . . 114.40(15) ?
C6 C9 C22 . . 110.16(15) ?
C10 C9 H9 . . 108.0 ?
C6 C9 H9 . . 108.0 ?
C22 C9 H9 . . 108.0 ?
C15 C10 C11 . . 121.21(17) ?
C15 C10 C9 . . 121.43(17) ?
C11 C10 C9 . . 117.35(16) ?
O2 C11 C10 . . 121.36(17) ?
O2 C11 C12 . . 121.14(18) ?
C10 C11 C12 . . 117.48(17) ?
C11 C12 C13 . . 112.51(17) ?
C11 C12 H12A . . 109.1 ?
C13 C12 H12A . . 109.1 ?
C11 C12 H12B . . 109.1 ?
C13 C12 H12B . . 109.1 ?
H12A C12 H12B . . 107.8 ?
C12 C13 C17 . . 110.69(19) ?
C12 C13 C14 . . 107.84(17) ?
C17 C13 C14 . . 110.58(18) ?
C12 C13 C16 . . 109.66(17) ?
C17 C13 C16 . . 109.12(19) ?
C14 C13 C16 . . 108.92(18) ?
C15 C14 C13 . . 114.11(16) ?
C15 C14 H14A . . 108.7 ?
C13 C14 H14A . . 108.7 ?
C15 C14 H14B . . 108.7 ?
C13 C14 H14B . . 108.7 ?
H14A C14 H14B . . 107.6 ?
C10 C15 N1 . . 120.58(16) ?
C10 C15 C14 . . 121.39(17) ?
N1 C15 C14 . . 117.98(16) ?
C13 C16 H16A . . 109.5 ?
C13 C16 H16B . . 109.5 ?
H16A C16 H16B . . 109.5 ?
C13 C16 H16C . . 109.5 ?
H16A C16 H16C . . 109.5 ?
H16B C16 H16C . . 109.5 ?
C13 C17 H17A . . 109.5 ?
C13 C17 H17B . . 109.5 ?
H17A C17 H17B . . 109.5 ?
C13 C17 H17C . . 109.5 ?
H17A C17 H17C . . 109.5 ?
H17B C17 H17C . . 109.5 ?
N1 C18 C19 . . 111.32(17) ?
N1 C18 H18A . . 109.4 ?
C19 C18 H18A . . 109.4 ?
N1 C18 H18B . . 109.4 ?
C19 C18 H18B . . 109.4 ?
H18A C18 H18B . . 108.0 ?
N2 C19 C18 . . 111.11(18) ?
N2 C19 H19A . . 109.4 ?
C18 C19 H19A . . 109.4 ?
N2 C19 H19B . . 109.4 ?
C18 C19 H19B . . 109.4 ?
H19A C19 H19B . . 108.0 ?
N2 C20 H20A . . 109.5 ?
N2 C20 H20B . . 109.5 ?
H20A C20 H20B . . 109.5 ?
N2 C20 H20C . . 109.5 ?
H20A C20 H20C . . 109.5 ?
H20B C20 H20C . . 109.5 ?
N2 C21 H21A . . 109.5 ?
N2 C21 H21B . . 109.5 ?
H21A C21 H21B . . 109.5 ?
N2 C21 H21C . . 109.5 ?
H21A C21 H21C . . 109.5 ?
H21B C21 H21C . . 109.5 ?
C23 C22 C27 . . 116.67(18) ?
C23 C22 C9 . . 119.86(17) ?
C27 C22 C9 . . 123.38(16) ?
C22 C23 C24 . . 122.36(19) ?
C22 C23 H23 . . 118.8 ?
C24 C23 H23 . . 118.8 ?
C25 C24 C23 . . 119.76(19) ?
C25 C24 H24 . . 120.1 ?
C23 C24 H24 . . 120.1 ?
O3 C25 C24 . . 125.15(19) ?
O3 C25 C26 . . 115.88(19) ?
C24 C25 C26 . . 119.0(2) ?
C27 C26 C25 . . 120.4(2) ?
C27 C26 H26 . . 119.8 ?
C25 C26 H26 . . 119.8 ?
C26 C27 C22 . . 121.77(19) ?
C26 C27 H27 . . 119.1 ?
C22 C27 H27 . . 119.1 ?
O3 C28 H28A . . 109.5 ?
O3 C28 H28B . . 109.5 ?
H28A C28 H28B . . 109.5 ?
O3 C28 H28C . . 109.5 ?
H28A C28 H28C . . 109.5 ?
H28B C28 H28C . . 109.5 ?

loop_
_geom_bond_atom_site_label_1
_geom_bond_atom_site_label_2
_geom_bond_site_symmetry_2
_geom_bond_distance
_geom_bond_publ_flag
O1 C5 . 1.228(2) ?
O2 C11 . 1.222(2) ?
O3 C25 . 1.370(2) ?
O3 C28 . 1.423(3) ?
N1 C15 . 1.398(2) ?
N1 C1 . 1.398(2) ?
N1 C18 . 1.473(2) ?
N2 C21 . 1.442(3) ?
N2 C20 . 1.454(3) ?
N2 C19 . 1.455(3) ?
C1 C6 . 1.355(3) ?
C1 C2 . 1.502(3) ?
C2 C3 . 1.529(3) ?
C2 H2A . 0.9700 ?
C2 H2B . 0.9700 ?
C3 C4 . 1.518(3) ?
C3 C8 . 1.531(4) ?
C3 C7 . 1.538(3) ?
C4 C5 . 1.498(3) ?
C4 H4A . 0.9700 ?
C4 H4B . 0.9700 ?
C5 C6 . 1.452(3) ?
C6 C9 . 1.505(3) ?
C7 H7A . 0.9600 ?
C7 H7B . 0.9600 ?
C7 H7C . 0.9600 ?
C8 H8A . 0.9600 ?
C8 H8B . 0.9600 ?
C8 H8C . 0.9600 ?
C9 C10 . 1.500(2) ?
C9 C22 . 1.525(3) ?
C9 H9 . 0.9800 ?
C10 C15 . 1.355(2) ?
C10 C11 . 1.459(3) ?
C11 C12 . 1.496(3) ?
C12 C13 . 1.524(3) ?
C12 H12A . 0.9700 ?
C12 H12B . 0.9700 ?
C13 C17 . 1.526(3) ?
C13 C14 . 1.528(3) ?
C13 C16 . 1.531(3) ?
C14 C15 . 1.506(2) ?
C14 H14A . 0.9700 ?
C14 H14B . 0.9700 ?
C16 H16A . 0.9600 ?
C16 H16B . 0.9600 ?
C16 H16C . 0.9600 ?
C17 H17A . 0.9600 ?
C17 H17B . 0.9600 ?
C17 H17C . 0.9600 ?
C18 C19 . 1.515(3) ?
C18 H18A . 0.9700 ?
C18 H18B . 0.9700 ?
C19 H19A . 0.9700 ?
C19 H19B . 0.9700 ?
C20 H20A . 0.9600 ?
C20 H20B . 0.9600 ?
C20 H20C . 0.9600 ?
C21 H21A . 0.9600 ?
C21 H21B . 0.9600 ?
C21 H21C . 0.9600 ?
C22 C23 . 1.377(2) ?
C22 C27 . 1.384(3) ?
C23 C24 . 1.382(3) ?
C23 H23 . 0.9300 ?
C24 C25 . 1.370(3) ?
C24 H24 . 0.9300 ?
C25 C26 . 1.380(3) ?
C26 C27 . 1.372(3) ?
C26 H26 . 0.9300 ?
C27 H27 . 0.9300 ?
C28 H28A . 0.9600 ?
C28 H28B . 0.9600 ?
C28 H28C . 0.9600 ?

loop_
_geom_hbond_atom_site_label_D
_geom_hbond_atom_site_label_H
_geom_hbond_atom_site_label_A
_geom_hbond_site_symmetry_A
_geom_hbond_distance_DH
_geom_hbond_distance_HA
_geom_hbond_distance_DA
_geom_hbond_angle_DHA
C14 H14B O1 4_566 0.97 2.51 3.368(2) 147

loop_
_geom_torsion_atom_site_label_1
_geom_torsion_atom_site_label_2
_geom_torsion_atom_site_label_3
_geom_torsion_atom_site_label_4
_geom_torsion_site_symmetry_1
_geom_torsion_site_symmetry_2
_geom_torsion_site_symmetry_3
_geom_torsion_site_symmetry_4
_geom_torsion
_geom_torsion_publ_flag
C15 N1 C1 C6 . . . . -12.1(3) ?
C18 N1 C1 C6 . . . . 172.94(18) ?
C15 N1 C1 C2 . . . . 166.47(18) ?
C18 N1 C1 C2 . . . . -8.4(3) ?
C6 C1 C2 C3 . . . . -10.9(3) ?
N1 C1 C2 C3 . . . . 170.49(18) ?
C1 C2 C3 C4 . . . . 44.3(3) ?
C1 C2 C3 C8 . . . . -76.6(3) ?
C1 C2 C3 C7 . . . . 163.1(2) ?
C2 C3 C4 C5 . . . . -56.0(3) ?
C8 C3 C4 C5 . . . . 64.9(3) ?
C7 C3 C4 C5 . . . . -173.9(2) ?
C3 C4 C5 O1 . . . . -147.1(2) ?
C3 C4 C5 C6 . . . . 34.8(3) ?
N1 C1 C6 C5 . . . . 165.40(17) ?
C2 C1 C6 C5 . . . . -13.2(3) ?
N1 C1 C6 C9 . . . . -14.3(3) ?
C2 C1 C6 C9 . . . . 167.16(17) ?
O1 C5 C6 C1 . . . . -177.22(19) ?
C4 C5 C6 C1 . . . . 0.8(3) ?
O1 C5 C6 C9 . . . . 2.5(3) ?
C4 C5 C6 C9 . . . . -179.53(18) ?
C1 C6 C9 C10 . . . . 33.0(2) ?
C5 C6 C9 C10 . . . . -146.74(17) ?
C1 C6 C9 C22 . . . . -92.7(2) ?
C5 C6 C9 C22 . . . . 87.62(19) ?
C6 C9 C10 C15 . . . . -29.1(2) ?
C22 C9 C10 C15 . . . . 94.0(2) ?
C6 C9 C10 C11 . . . . 149.79(16) ?
C22 C9 C10 C11 . . . . -87.1(2) ?
C15 C10 C11 O2 . . . . -178.41(19) ?
C9 C10 C11 O2 . . . . 2.7(3) ?
C15 C10 C11 C12 . . . . 3.3(3) ?
C9 C10 C11 C12 . . . . -175.59(17) ?
O2 C11 C12 C13 . . . . 146.1(2) ?
C10 C11 C12 C13 . . . . -35.6(3) ?
C11 C12 C13 C17 . . . . -64.3(2) ?
C11 C12 C13 C14 . . . . 56.7(2) ?
C11 C12 C13 C16 . . . . 175.2(2) ?
C12 C13 C14 C15 . . . . -48.6(2) ?
C17 C13 C14 C15 . . . . 72.5(2) ?
C16 C13 C14 C15 . . . . -167.55(18) ?
C11 C10 C15 N1 . . . . -172.16(17) ?
C9 C10 C15 N1 . . . . 6.7(3) ?
C11 C10 C15 C14 . . . . 5.2(3) ?
C9 C10 C15 C14 . . . . -175.93(17) ?
C1 N1 C15 C10 . . . . 16.1(3) ?
C18 N1 C15 C10 . . . . -168.99(18) ?
C1 N1 C15 C14 . . . . -161.44(16) ?
C18 N1 C15 C14 . . . . 13.5(3) ?
C13 C14 C15 C10 . . . . 19.1(3) ?
C13 C14 C15 N1 . . . . -163.47(17) ?
C15 N1 C18 C19 . . . . 83.4(2) ?
C1 N1 C18 C19 . . . . -101.7(2) ?
C21 N2 C19 C18 . . . . -87.4(2) ?
C20 N2 C19 C18 . . . . 147.7(2) ?
N1 C18 C19 N2 . . . . 171.31(17) ?
C10 C9 C22 C23 . . . . 147.68(18) ?
C6 C9 C22 C23 . . . . -90.4(2) ?
C10 C9 C22 C27 . . . . -35.8(3) ?
C6 C9 C22 C27 . . . . 86.2(2) ?
C27 C22 C23 C24 . . . . -0.3(3) ?
C9 C22 C23 C24 . . . . 176.46(19) ?
C22 C23 C24 C25 . . . . -0.6(3) ?
C28 O3 C25 C24 . . . . 2.7(3) ?
C28 O3 C25 C26 . . . . -177.5(2) ?
C23 C24 C25 O3 . . . . -179.0(2) ?
C23 C24 C25 C26 . . . . 1.2(3) ?
O3 C25 C26 C27 . . . . 179.3(2) ?
C24 C25 C26 C27 . . . . -0.8(4) ?
C25 C26 C27 C22 . . . . -0.1(4) ?
C23 C22 C27 C26 . . . . 0.6(3) ?
C9 C22 C27 C26 . . . . -176.0(2) ?

loop_
_cod_related_entry_id
_cod_related_entry_database
_cod_related_entry_code
1 ChemSpider 24741492
